data_9008128
loop_
_publ_author_name
'Corazza, E.'
'Sabelli, C.'

_publ_section_title
;
 The crystal structure of syngenite, K2Ca(SO4)2*(H2O)
;
_journal_name_full 'Zeitschrift fur Kristallographie'
_journal_page_first 398
_journal_page_last 408
_journal_volume 124
_journal_year 1967
_chemical_compound_source 'Kalasz, Galicia'
_chemical_formula_sum 'Ca H2 K2 O9 S2'
_chemical_name_mineral Syngenite
_space_group_IT_number 11
_symmetry_space_group_name_Hall '-P 2yb'
_symmetry_space_group_name_H-M 'P 1 21/m 1'
_cell_angle_alpha 90
_cell_angle_beta 104.0
_cell_angle_gamma 90
_cell_length_a 9.77
_cell_length_b 7.15
_cell_length_c 6.25
_cell_formula_units_Z 2
_cell_volume 423.628
_database_code_amcsd 0010642
_exptl_crystal_density_diffrn 2.575
_cod_original_formula_sum 'K2 Ca S2 O9 H2'
_cod_database_code 9008128

loop_
_space_group_symop_operation_xyz
x,y,z
x,1/2-y,z
-x,1/2+y,-z
-x,-y,-z

loop_
_atom_site_label
_atom_site_fract_x
_atom_site_fract_y
_atom_site_fract_z
_atom_site_U_iso_or_equiv
K 0.33570 0.00680 0.19470 0.01710
Ca 0.96790 0.25000 0.33270 0.00595
S1 0.98970 0.25000 0.83960 0.00481
S2 0.63730 0.25000 0.26970 0.00836
O1 0.11910 0.25000 0.01670 0.01596
O2 0.22440 0.25000 0.50150 0.01330
O3 0.53220 0.25000 0.05860 0.01418
O4 0.56500 0.25000 0.44930 0.01887
O5 0.72960 0.08420 0.28370 0.01862
O6 0.86870 0.25000 0.94210 0.01520
O7 0.98130 0.08400 0.69590 0.01127
H 0.24300 0.35400 0.59700 0.06333

loop_
_cod_related_entry_id
_cod_related_entry_database
_cod_related_entry_code
1 AMCSD 0010642
